data_4304154
loop_
_publ_author_name
'Yun-Sheng Ma'
'Yi-Zhi Li'
'You Song'
'Li-Min Zheng'

_publ_section_title
;
Tetranuclear Clusters Containing a CrIII-Doped MnIII4O2 Core: Syntheses,
Structures, and Magnetic Properties
;
_journal_name_full 'Inorganic Chemistry'
_journal_page_first 4536
_journal_page_last 4544
_journal_paper_doi 10.1021/ic701626k
_journal_volume 47
_journal_year 2008
_chemical_formula_moiety 'C64 H58 Cr Mn3 N4 O16 P2, 2(H2 O), H2 O, H2 O'
_chemical_formula_sum 'C64 H66 Cr Mn3 N4 O20 P2'
_chemical_formula_weight 1489.97
_chemical_name_systematic
; 
 ? 
;
_space_group_IT_number 14
_symmetry_cell_setting monoclinic
_symmetry_space_group_name_Hall '-P 2yn'
_symmetry_space_group_name_H-M 'P 1 21/n 1'
_atom_sites_solution_hydrogens geom
_atom_sites_solution_primary direct
_atom_sites_solution_secondary difmap
_audit_creation_method SHELXL-97
_cell_angle_alpha 90.00
_cell_angle_beta 97.047(15)
_cell_angle_gamma 90.00
_cell_formula_units_Z 2
_cell_length_a 12.060(9)
_cell_length_b 18.215(13)
_cell_length_c 16.835(12)
_cell_measurement_reflns_used 997
_cell_measurement_temperature 293(2)
_cell_measurement_theta_max 17.42
_cell_measurement_theta_min 2.23
_cell_volume 3670(5)
_computing_cell_refinement SMART
_computing_data_collection 'SMART (Bruker, 2000)'
_computing_data_reduction 'SAINT (Bruker, 2000)'
_computing_molecular_graphics SHELXTL
_computing_publication_material SHELXTL
_computing_structure_refinement SHELXTL
_computing_structure_solution 'SHELXTL (Bruker, 2000)'
_diffrn_ambient_temperature 293(2)
_diffrn_measured_fraction_theta_full 0.993
_diffrn_measured_fraction_theta_max 0.993
_diffrn_measurement_device_type 'Bruker Smart Apex CCD area detector'
_diffrn_measurement_method 'phi and omega scans'
_diffrn_radiation_monochromator graphite
_diffrn_radiation_source 'sealed tube'
_diffrn_radiation_type MoK\a
_diffrn_radiation_wavelength 0.71073
_diffrn_reflns_av_R_equivalents 0.0376
_diffrn_reflns_av_sigmaI/netI 0.0572
_diffrn_reflns_limit_h_max 14
_diffrn_reflns_limit_h_min -14
_diffrn_reflns_limit_k_max 22
_diffrn_reflns_limit_k_min -21
_diffrn_reflns_limit_l_max 17
_diffrn_reflns_limit_l_min -20
_diffrn_reflns_number 19506
_diffrn_reflns_theta_full 26.00
_diffrn_reflns_theta_max 26.00
_diffrn_reflns_theta_min 1.97
_exptl_absorpt_coefficient_mu 0.761
_exptl_absorpt_correction_T_max 0.85
_exptl_absorpt_correction_T_min 0.80
_exptl_absorpt_correction_type multi-scan
_exptl_absorpt_process_details 'SADABS, Bruker(2000)'
_exptl_crystal_density_diffrn 1.348
_exptl_crystal_density_method 'not measured'
_exptl_crystal_F_000 1534
_exptl_crystal_size_max 0.30
_exptl_crystal_size_mid 0.24
_exptl_crystal_size_min 0.22
_refine_diff_density_max 0.240
_refine_diff_density_min -0.273
_refine_diff_density_rms 0.050
_refine_ls_extinction_method none
_refine_ls_goodness_of_fit_ref 1.054
_refine_ls_hydrogen_treatment constr
_refine_ls_matrix_type full
_refine_ls_number_parameters 433
_refine_ls_number_reflns 7153
_refine_ls_number_restraints 0
_refine_ls_restrained_S_all 1.054
_refine_ls_R_factor_all 0.0744
_refine_ls_R_factor_gt 0.0511
_refine_ls_shift/su_max 0.000
_refine_ls_shift/su_mean 0.000
_refine_ls_structure_factor_coef Fsqd
_refine_ls_weighting_details 'calc w=1/[\s^2^(Fo^2^)+(0.04P)^2^+0.22P] where P=(Fo^2^+2Fc^2^)/3'
_refine_ls_weighting_scheme calc
_refine_ls_wR_factor_gt 0.0913
_refine_ls_wR_factor_ref 0.0956
_reflns_number_gt 5249
_reflns_number_total 7153
_reflns_threshold_expression >2sigma(I)
_cod_data_source_file ic701626k-file007.cif
_cod_data_source_block mncr
_cod_depositor_comments
;
The following automatic conversions were performed:
'_symmetry_cell_setting' value 'Monoclinic' changed to 'monoclinic'
according to '/home/saulius/struct/CIF-dictionaries/cif_core.dic'
dictionary named 'cif_core.dic' version 2.4.1 from 2010-06-29.

Automatic conversion script
Id: cif_fix_enum 1527 2010-12-29 10:47:43Z saulius 
;
_cod_original_sg_symbol_H-M 'P 1 21/n 1 '
_cod_database_code 4304154

loop_
_symmetry_equiv_pos_as_xyz
'x, y, z'
'-x+1/2, y+1/2, -z+1/2'
'-x, -y, -z'
'x-1/2, -y-1/2, z-1/2'

loop_
_atom_site_label
_atom_site_type_symbol
_atom_site_fract_x
_atom_site_fract_y
_atom_site_fract_z
_atom_site_U_iso_or_equiv
_atom_site_adp_type
_atom_site_occupancy
_atom_site_symmetry_multiplicity
_atom_site_calc_flag
_atom_site_refinement_flags
_atom_site_disorder_assembly
_atom_site_disorder_group
C1 C -0.0711(3) 0.21650(15) -0.17595(17) 0.0499(7) Uani 1 1 d . . .
H1 H 0.0027 0.2151 -0.1523 0.060 Uiso 1 1 calc R . .
C2 C -0.1166(3) 0.15622(18) -0.22462(19) 0.0603(8) Uani 1 1 d . . .
H2 H -0.0752 0.1139 -0.2303 0.072 Uiso 1 1 calc R . .
C3 C -0.2235(3) 0.16365(16) -0.26234(17) 0.0515(7) Uani 1 1 d . . .
H3 H -0.2511 0.1280 -0.2991 0.062 Uiso 1 1 calc R . .
C4 C -0.2926(3) 0.22233(17) -0.24799(18) 0.0536(8) Uani 1 1 d . . .
C5 C -0.4014(3) 0.23108(17) -0.28487(18) 0.0572(8) Uani 1 1 d . . .
H5 H -0.4328 0.1959 -0.3209 0.069 Uiso 1 1 calc R . .
C6 C -0.4627(3) 0.29175(17) -0.26812(18) 0.0571(8) Uani 1 1 d . . .
H6 H -0.5371 0.2958 -0.2900 0.068 Uiso 1 1 calc R . .
C7 C -0.4138(3) 0.34699(17) -0.21867(18) 0.0549(8) Uani 1 1 d . . .
C8 C -0.4703(2) 0.41157(16) -0.19866(17) 0.0537(8) Uani 1 1 d . . .
H8 H -0.5456 0.4167 -0.2177 0.064 Uiso 1 1 calc R . .
C9 C -0.4205(3) 0.46446(19) -0.15429(19) 0.0609(8) Uani 1 1 d . . .
H9 H -0.4573 0.5081 -0.1457 0.073 Uiso 1 1 calc R . .
C10 C -0.3053(2) 0.45188(16) -0.11908(17) 0.0494(7) Uani 1 1 d . . .
H10 H -0.2684 0.4876 -0.0863 0.059 Uiso 1 1 calc R . .
C11 C -0.3037(2) 0.34012(17) -0.18394(17) 0.0500(7) Uani 1 1 d . . .
C12 C -0.2410(2) 0.27702(15) -0.19918(16) 0.0448(7) Uani 1 1 d . . .
C13 C -0.1565(2) 0.32681(14) 0.06940(16) 0.0411(6) Uani 1 1 d . . .
C14 C -0.2142(2) 0.27746(15) 0.12119(16) 0.0410(6) Uani 1 1 d . . .
C15 C -0.2508(3) 0.20883(17) 0.09543(18) 0.0571(8) Uani 1 1 d . . .
H15 H -0.2385 0.1918 0.0452 0.068 Uiso 1 1 calc R . .
C16 C -0.3083(3) 0.16393(17) 0.14760(18) 0.0518(7) Uani 1 1 d . . .
H16 H -0.3343 0.1180 0.1299 0.062 Uiso 1 1 calc R . .
C17 C -0.3252(3) 0.18581(17) 0.21923(18) 0.0559(8) Uani 1 1 d . . .
H17 H -0.3609 0.1551 0.2521 0.067 Uiso 1 1 calc R . .
C18 C -0.2910(2) 0.25244(17) 0.24492(17) 0.0516(7) Uani 1 1 d . . .
H18 H -0.3042 0.2677 0.2956 0.062 Uiso 1 1 calc R . .
C19 C -0.2349(3) 0.30038(17) 0.19680(18) 0.0525(7) Uani 1 1 d . . .
H19 H -0.2123 0.3467 0.2156 0.063 Uiso 1 1 calc R . .
C20 C 0.0553(2) 0.52236(16) 0.23233(17) 0.0472(7) Uani 1 1 d . . .
C21 C 0.0850(3) 0.50358(18) 0.31543(19) 0.0560(8) Uani 1 1 d . . .
C22 C 0.0681(2) 0.43354(17) 0.34134(16) 0.0508(7) Uani 1 1 d . . .
H22 H 0.0378 0.3977 0.3057 0.061 Uiso 1 1 calc R . .
C23 C 0.0972(3) 0.4169(2) 0.42220(19) 0.0653(9) Uani 1 1 d . . .
H23 H 0.0845 0.3701 0.4411 0.078 Uiso 1 1 calc R . .
C24 C 0.1448(3) 0.46992(18) 0.4740(2) 0.0635(9) Uani 1 1 d . . .
H24 H 0.1658 0.4580 0.5275 0.076 Uiso 1 1 calc R . .
C25 C 0.1621(3) 0.54075(19) 0.44792(19) 0.0623(9) Uani 1 1 d . . .
H25 H 0.1946 0.5761 0.4833 0.075 Uiso 1 1 calc R . .
C26 C 0.1298(3) 0.55817(17) 0.36774(18) 0.0548(8) Uani 1 1 d . . .
H26 H 0.1382 0.6058 0.3494 0.066 Uiso 1 1 calc R . .
C27 C 0.2798(2) 0.34402(16) -0.01705(18) 0.0495(7) Uani 1 1 d . . .
H27 H 0.3062 0.3591 -0.0673 0.059 Uiso 1 1 calc R . .
C28 C 0.2769(3) 0.26220(16) -0.02745(18) 0.0562(8) Uani 1 1 d . . .
H28A H 0.2275 0.2498 -0.0755 0.067 Uiso 1 1 calc R . .
H28B H 0.2472 0.2398 0.0178 0.067 Uiso 1 1 calc R . .
C29 C 0.3924(3) 0.23169(17) -0.03375(18) 0.0531(8) Uani 1 1 d . . .
H29A H 0.3890 0.1785 -0.0338 0.064 Uiso 1 1 calc R . .
H29B H 0.4162 0.2471 -0.0842 0.064 Uiso 1 1 calc R . .
C30 C 0.4770(3) 0.25651(17) 0.03346(19) 0.0582(9) Uani 1 1 d . . .
H30A H 0.5501 0.2375 0.0260 0.070 Uiso 1 1 calc R . .
H30B H 0.4573 0.2381 0.0839 0.070 Uiso 1 1 calc R . .
C31 C 0.4797(3) 0.33940(17) 0.0348(2) 0.0584(8) Uani 1 1 d . . .
H31A H 0.5336 0.3551 0.0791 0.070 Uiso 1 1 calc R . .
H31B H 0.5061 0.3565 -0.0141 0.070 Uiso 1 1 calc R . .
C32 C 0.3700(3) 0.3759(2) 0.04265(19) 0.0603(9) Uani 1 1 d . . .
H32A H 0.3761 0.4282 0.0335 0.072 Uiso 1 1 calc R . .
H32B H 0.3508 0.3687 0.0964 0.072 Uiso 1 1 calc R . .
Cr1 Cr -0.02325(3) 0.46454(2) 0.07151(2) 0.03852(11) Uani 0.25 1 d P . .
Cr2 Cr -0.08694(3) 0.36742(2) -0.09661(2) 0.04111(12) Uani 0.25 1 d P . .
Mn1 Mn -0.02325(3) 0.46454(2) 0.07151(2) 0.03852(11) Uani 0.75 1 d P . .
Mn2 Mn -0.08694(3) 0.36742(2) -0.09661(2) 0.04111(12) Uani 0.75 1 d P . .
N1 N -0.1351(2) 0.27443(13) -0.16482(13) 0.0467(6) Uani 1 1 d . . .
N2 N -0.25237(18) 0.39013(12) -0.13320(14) 0.0451(5) Uani 1 1 d . . .
O1 O -0.14656(17) 0.30690(10) 0.00042(11) 0.0476(5) Uani 1 1 d . . .
O2 O -0.11752(16) 0.38544(10) 0.10135(11) 0.0455(5) Uani 1 1 d . . .
O3 O 0.02535(17) 0.47039(10) 0.18663(11) 0.0469(5) Uani 1 1 d . . .
O4 O 0.06348(17) 0.58740(11) 0.21262(11) 0.0493(5) Uani 1 1 d . . .
O5 O 0.11428(18) 0.39872(11) 0.05830(12) 0.0550(5) Uani 1 1 d . . .
O6 O 0.15551(16) 0.46005(10) -0.06914(11) 0.0477(5) Uani 1 1 d . . .
O7 O 0.06160(15) 0.33581(10) -0.07505(11) 0.0438(4) Uani 1 1 d . . .
O8 O -0.06447(14) 0.45441(10) -0.04244(11) 0.0429(4) Uani 1 1 d . . .
O1W O 0.70319(17) 0.49180(12) 0.18091(13) 0.0596(5) Uani 1 1 d . . .
H1WA H 0.7338 0.4567 0.1584 0.072 Uiso 1 1 d R . .
H1WB H 0.7018 0.5298 0.1516 0.072 Uiso 1 1 d R . .
O2W O 0.6739(4) 0.4325(2) 0.3267(3) 0.0665(12) Uani 0.50 1 d P . .
H2WA H 0.6912 0.4764 0.3165 0.080 Uiso 0.50 1 d PR . .
H2WB H 0.7077 0.4198 0.3719 0.080 Uiso 0.50 1 d PR . .
O3W O 0.5093(4) 0.3910(2) 0.5476(3) 0.0660(13) Uani 0.50 1 d P . .
H3WA H 0.4854 0.3529 0.5691 0.079 Uiso 0.50 1 d PR . .
H3WB H 0.4557 0.4210 0.5360 0.079 Uiso 0.50 1 d PR . .
P1 P 0.14573(6) 0.38797(4) -0.02637(4) 0.04311(17) Uani 1 1 d . . .

loop_
_atom_site_aniso_label
_atom_site_aniso_U_11
_atom_site_aniso_U_22
_atom_site_aniso_U_33
_atom_site_aniso_U_23
_atom_site_aniso_U_13
_atom_site_aniso_U_12
C1 0.0581(18) 0.0414(15) 0.0533(16) -0.0311(13) 0.0199(14) -0.0109(13)
C2 0.065(2) 0.0505(18) 0.064(2) -0.0050(15) 0.0016(16) 0.0024(16)
C3 0.0585(19) 0.0438(16) 0.0496(16) -0.0079(13) -0.0038(14) -0.0109(14)
C4 0.0518(18) 0.0523(17) 0.0565(18) -0.0214(14) 0.0060(14) -0.0317(15)
C5 0.0556(19) 0.0498(17) 0.0618(19) -0.0287(14) -0.0109(15) -0.0181(15)
C6 0.0502(18) 0.0592(19) 0.0600(19) -0.0244(15) -0.0006(14) -0.0207(15)
C7 0.0509(18) 0.0465(16) 0.0611(18) -0.0134(13) -0.0180(15) 0.0160(14)
C8 0.0441(17) 0.0549(18) 0.0556(17) -0.0185(14) -0.0197(14) 0.0089(13)
C9 0.0490(18) 0.064(2) 0.065(2) -0.0164(16) -0.0151(15) 0.0058(16)
C10 0.0468(16) 0.0437(16) 0.0561(17) -0.0109(13) -0.0002(14) 0.0119(13)
C11 0.0424(16) 0.0512(17) 0.0542(16) -0.0152(13) -0.0034(13) -0.0078(13)
C12 0.0429(16) 0.0429(15) 0.0458(15) -0.0126(12) -0.0054(12) -0.0137(12)
C13 0.0277(13) 0.0427(15) 0.0505(16) 0.0095(12) -0.0046(11) 0.0106(11)
C14 0.0346(14) 0.0453(15) 0.0422(14) 0.0096(12) 0.0014(11) -0.0085(12)
C15 0.0524(19) 0.067(2) 0.0494(17) 0.0203(15) -0.0044(14) -0.0286(16)
C16 0.0520(18) 0.0488(17) 0.0535(17) 0.0101(14) 0.0024(14) -0.0101(14)
C17 0.061(2) 0.0534(18) 0.0511(18) 0.0007(14) -0.0005(15) -0.0105(16)
C18 0.0488(17) 0.0638(19) 0.0471(16) 0.0118(14) 0.0261(14) -0.0070(15)
C19 0.0548(19) 0.0484(17) 0.0573(19) 0.0088(13) 0.0182(15) -0.0020(14)
C20 0.0436(17) 0.0514(18) 0.0493(16) -0.0037(13) 0.0165(13) 0.0074(13)
C21 0.061(2) 0.0531(18) 0.0562(18) 0.0088(14) 0.0183(15) 0.0022(16)
C22 0.0428(16) 0.0606(18) 0.0443(15) 0.0269(13) -0.0135(12) 0.0070(14)
C23 0.070(2) 0.073(2) 0.0505(18) -0.0063(16) -0.0041(16) -0.0052(18)
C24 0.063(2) 0.0573(19) 0.069(2) 0.0165(16) 0.0025(17) -0.0209(16)
C25 0.069(2) 0.060(2) 0.0522(18) 0.0145(15) -0.0154(16) 0.0057(17)
C26 0.063(2) 0.0496(17) 0.0566(18) 0.0134(14) 0.0263(15) -0.0036(15)
C27 0.0381(15) 0.0527(17) 0.0540(17) -0.0097(13) -0.0090(13) 0.0162(13)
C28 0.059(2) 0.0495(17) 0.0536(17) -0.0146(14) -0.0188(15) 0.0155(15)
C29 0.0508(18) 0.0502(17) 0.0538(17) -0.0109(13) -0.0114(14) 0.0147(14)
C30 0.0508(18) 0.0574(19) 0.0605(18) -0.0228(15) -0.0177(15) 0.0157(15)
C31 0.059(2) 0.0536(18) 0.0586(18) -0.0037(15) -0.0089(16) 0.0064(15)
C32 0.0476(18) 0.075(2) 0.0531(17) -0.0203(16) -0.0131(14) 0.0120(16)
Cr1 0.0324(2) 0.0406(2) 0.0415(2) -0.00289(17) 0.00031(16) -0.00510(17)
Cr2 0.0338(2) 0.0408(2) 0.0469(2) -0.00693(18) -0.00246(17) -0.00348(17)
Mn1 0.0324(2) 0.0406(2) 0.0415(2) -0.00289(17) 0.00031(16) -0.00510(17)
Mn2 0.0338(2) 0.0408(2) 0.0469(2) -0.00693(18) -0.00246(17) -0.00348(17)
N1 0.0515(15) 0.0493(14) 0.0394(12) -0.0102(10) 0.0063(11) -0.0270(12)
N2 0.0306(12) 0.0437(13) 0.0576(14) -0.0099(10) -0.0086(10) -0.0059(10)
O1 0.0559(13) 0.0420(10) 0.0448(11) -0.0033(8) 0.0059(9) -0.0227(9)
O2 0.0475(11) 0.0425(10) 0.0480(10) -0.0100(8) 0.0121(8) -0.0241(9)
O3 0.0529(12) 0.0428(11) 0.0432(10) 0.0041(8) -0.0013(9) -0.0078(9)
O4 0.0550(13) 0.0499(12) 0.0447(10) -0.0112(9) 0.0134(9) -0.0127(10)
O5 0.0550(12) 0.0477(11) 0.0552(12) 0.0056(9) -0.0221(10) 0.0055(10)
O6 0.0453(11) 0.0489(11) 0.0543(11) -0.0111(9) 0.0274(9) -0.0067(9)
O7 0.0377(10) 0.0376(10) 0.0531(11) -0.0153(8) -0.0064(8) 0.0037(8)
O8 0.0306(9) 0.0431(10) 0.0518(11) -0.0055(8) -0.0074(8) -0.0029(8)
O1W 0.0503(12) 0.0620(13) 0.0675(14) 0.0073(11) 0.0113(10) 0.0063(11)
O2W 0.078(3) 0.050(3) 0.070(3) -0.015(2) 0.001(2) -0.005(2)
O3W 0.048(2) 0.065(3) 0.075(3) 0.039(2) -0.031(2) 0.000(2)
P1 0.0313(4) 0.0439(4) 0.0519(4) -0.0123(3) -0.0037(3) 0.0052(3)

loop_
_atom_type_symbol
_atom_type_description
_atom_type_scat_dispersion_real
_atom_type_scat_dispersion_imag
_atom_type_scat_source
C C 0.0033 0.0016 'International Tables Vol C Tables 4.2.6.8 and 6.1.1.4'
H H 0.0000 0.0000 'International Tables Vol C Tables 4.2.6.8 and 6.1.1.4'
N N 0.0061 0.0033 'International Tables Vol C Tables 4.2.6.8 and 6.1.1.4'
O O 0.0106 0.0060 'International Tables Vol C Tables 4.2.6.8 and 6.1.1.4'
P P 0.1023 0.0942 'International Tables Vol C Tables 4.2.6.8 and 6.1.1.4'
Cr Cr 0.3209 0.6236 'International Tables Vol C Tables 4.2.6.8 and 6.1.1.4'
Mn Mn 0.3368 0.7283 'International Tables Vol C Tables 4.2.6.8 and 6.1.1.4'

loop_
_geom_angle_atom_site_label_1
_geom_angle_atom_site_label_2
_geom_angle_atom_site_label_3
_geom_angle
_geom_angle_site_symmetry_1
_geom_angle_site_symmetry_3
_geom_angle_publ_flag
N1 C1 C2 119.8(3) . . ?
N1 C1 H1 120.1 . . ?
C2 C1 H1 120.1 . . ?
C3 C2 C1 117.3(3) . . ?
C3 C2 H2 121.3 . . ?
C1 C2 H2 121.3 . . ?
C2 C3 C4 122.9(3) . . ?
C2 C3 H3 118.6 . . ?
C4 C3 H3 118.6 . . ?
C12 C4 C5 120.8(3) . . ?
C12 C4 C3 114.8(3) . . ?
C5 C4 C3 124.2(3) . . ?
C6 C5 C4 120.1(3) . . ?
C6 C5 H5 120.0 . . ?
C4 C5 H5 120.0 . . ?
C5 C6 C7 120.2(3) . . ?
C5 C6 H6 119.9 . . ?
C7 C6 H6 119.9 . . ?
C11 C7 C6 120.0(3) . . ?
C11 C7 C8 115.9(3) . . ?
C6 C7 C8 124.1(3) . . ?
C9 C8 C7 122.8(3) . . ?
C9 C8 H8 118.6 . . ?
C7 C8 H8 118.6 . . ?
C8 C9 C10 117.4(3) . . ?
C8 C9 H9 121.3 . . ?
C10 C9 H9 121.3 . . ?
N2 C10 C9 120.9(3) . . ?
N2 C10 H10 119.5 . . ?
C9 C10 H10 119.5 . . ?
N2 C11 C7 123.2(3) . . ?
N2 C11 C12 116.7(3) . . ?
C7 C11 C12 120.0(3) . . ?
N1 C12 C4 124.4(3) . . ?
N1 C12 C11 116.9(2) . . ?
C4 C12 C11 118.6(3) . . ?
O1 C13 O2 125.1(3) . . ?
O1 C13 C14 118.7(2) . . ?
O2 C13 C14 116.1(3) . . ?
C15 C14 C19 118.3(3) . . ?
C15 C14 C13 121.3(3) . . ?
C19 C14 C13 120.4(3) . . ?
C14 C15 C16 118.9(3) . . ?
C14 C15 H15 120.6 . . ?
C16 C15 H15 120.6 . . ?
C17 C16 C15 122.0(3) . . ?
C17 C16 H16 119.0 . . ?
C15 C16 H16 119.0 . . ?
C16 C17 C18 119.8(3) . . ?
C16 C17 H17 120.1 . . ?
C18 C17 H17 120.1 . . ?
C17 C18 C19 121.6(3) . . ?
C17 C18 H18 119.2 . . ?
C19 C18 H18 119.2 . . ?
C14 C19 C18 119.3(3) . . ?
C14 C19 H19 120.3 . . ?
C18 C19 H19 120.3 . . ?
O4 C20 O3 126.1(3) . . ?
O4 C20 C21 118.0(3) . . ?
O3 C20 C21 116.0(3) . . ?
C22 C21 C26 121.6(3) . . ?
C22 C21 C20 120.0(3) . . ?
C26 C21 C20 118.4(3) . . ?
C21 C22 C23 118.8(3) . . ?
C21 C22 H22 120.6 . . ?
C23 C22 H22 120.6 . . ?
C24 C23 C22 120.0(3) . . ?
C24 C23 H23 120.0 . . ?
C22 C23 H23 120.0 . . ?
C23 C24 C25 121.2(3) . . ?
C23 C24 H24 119.4 . . ?
C25 C24 H24 119.4 . . ?
C24 C25 C26 118.9(3) . . ?
C24 C25 H25 120.5 . . ?
C26 C25 H25 120.5 . . ?
C21 C26 C25 119.3(3) . . ?
C21 C26 H26 120.3 . . ?
C25 C26 H26 120.3 . . ?
C28 C27 C32 117.8(2) . . ?
C28 C27 P1 115.1(2) . . ?
C32 C27 P1 117.2(2) . . ?
C28 C27 H27 100.6 . . ?
C32 C27 H27 100.6 . . ?
P1 C27 H27 100.6 . . ?
C27 C28 C29 111.3(3) . . ?
C27 C28 H28A 109.4 . . ?
C29 C28 H28A 109.4 . . ?
C27 C28 H28B 109.4 . . ?
C29 C28 H28B 109.4 . . ?
H28A C28 H28B 108.0 . . ?
C30 C29 C28 112.5(2) . . ?
C30 C29 H29A 109.1 . . ?
C28 C29 H29A 109.1 . . ?
C30 C29 H29B 109.1 . . ?
C28 C29 H29B 109.1 . . ?
H29A C29 H29B 107.8 . . ?
C29 C30 C31 109.0(3) . . ?
C29 C30 H30A 109.9 . . ?
C31 C30 H30A 109.9 . . ?
C29 C30 H30B 109.9 . . ?
C31 C30 H30B 109.9 . . ?
H30A C30 H30B 108.3 . . ?
C32 C31 C30 115.2(3) . . ?
C32 C31 H31A 108.5 . . ?
C30 C31 H31A 108.5 . . ?
C32 C31 H31B 108.5 . . ?
C30 C31 H31B 108.5 . . ?
H31A C31 H31B 107.5 . . ?
C31 C32 C27 110.1(3) . . ?
C31 C32 H32A 109.6 . . ?
C27 C32 H32A 109.6 . . ?
C31 C32 H32B 109.6 . . ?
C27 C32 H32B 109.6 . . ?
H32A C32 H32B 108.2 . . ?
O8 Cr1 O8 84.42(8) 3_565 . ?
O8 Cr1 O2 177.46(8) 3_565 . ?
O8 Cr1 O2 95.67(8) . . ?
O8 Cr1 O3 95.93(8) 3_565 . ?
O8 Cr1 O3 176.61(8) . . ?
O2 Cr1 O3 84.13(8) . . ?
O8 Cr1 O5 86.81(10) 3_565 . ?
O8 Cr1 O5 87.15(8) . . ?
O2 Cr1 O5 95.73(10) . . ?
O3 Cr1 O5 89.50(8) . . ?
O8 Cr1 O6 86.16(9) 3_565 3_565 ?
O8 Cr1 O6 86.64(8) . 3_565 ?
O2 Cr1 O6 91.31(10) . 3_565 ?
O3 Cr1 O6 96.75(8) . 3_565 ?
O5 Cr1 O6 171.03(8) . 3_565 ?
O8 Cr1 Cr1 42.43(5) 3_565 3_565 ?
O8 Cr1 Cr1 41.99(6) . 3_565 ?
O2 Cr1 Cr1 137.60(6) . 3_565 ?
O3 Cr1 Cr1 138.26(7) . 3_565 ?
O5 Cr1 Cr1 85.92(7) . 3_565 ?
O6 Cr1 Cr1 85.14(6) 3_565 3_565 ?
O8 Cr1 Mn1 42.43(5) 3_565 3_565 ?
O8 Cr1 Mn1 41.99(6) . 3_565 ?
O2 Cr1 Mn1 137.60(6) . 3_565 ?
O3 Cr1 Mn1 138.26(7) . 3_565 ?
O5 Cr1 Mn1 85.92(7) . 3_565 ?
O6 Cr1 Mn1 85.14(6) 3_565 3_565 ?
O8 Cr2 O7 95.16(8) . . ?
O8 Cr2 N2 93.09(9) . . ?
O7 Cr2 N2 171.44(8) . . ?
O8 Cr2 N1 171.71(9) . . ?
O7 Cr2 N1 92.98(9) . . ?
N2 Cr2 N1 78.72(10) . . ?
O8 Cr2 O1 96.16(9) . . ?
O7 Cr2 O1 95.48(9) . . ?
N2 Cr2 O1 85.91(10) . . ?
N1 Cr2 O1 84.62(9) . . ?
O8 Cr2 O4 95.30(9) . 3_565 ?
O7 Cr2 O4 93.66(9) . 3_565 ?
N2 Cr2 O4 83.27(9) . 3_565 ?
N1 Cr2 O4 82.58(9) . 3_565 ?
O1 Cr2 O4 164.63(7) . 3_565 ?
C1 N1 C12 120.4(2) . . ?
C1 N1 Cr2 126.3(2) . . ?
C12 N1 Cr2 113.3(2) . . ?
C10 N2 C11 119.5(2) . . ?
C10 N2 Cr2 125.88(19) . . ?
C11 N2 Cr2 114.06(19) . . ?
C13 O1 Cr2 129.70(17) . . ?
C13 O2 Cr1 135.96(19) . . ?
C20 O3 Cr1 133.00(19) . . ?
C20 O4 Mn2 128.90(17) . 3_565 ?
C20 O4 Cr2 128.90(17) . 3_565 ?
P1 O5 Cr1 117.69(10) . . ?
P1 O6 Mn1 118.31(11) . 3_565 ?
P1 O6 Cr1 118.31(11) . 3_565 ?
P1 O7 Cr2 117.54(11) . . ?
Cr2 O8 Mn1 126.33(11) . 3_565 ?
Cr2 O8 Cr1 126.33(11) . 3_565 ?
Cr2 O8 Cr1 125.57(10) . . ?
Mn1 O8 Cr1 95.58(8) 3_565 . ?
Cr1 O8 Cr1 95.58(8) 3_565 . ?
H1WA O1W H1WB 109.5 . . ?
H2WA O2W H2WB 109.5 . . ?
H3WA O3W H3WB 109.5 . . ?
O6 P1 O5 112.06(11) . . ?
O6 P1 O7 111.45(12) . . ?
O5 P1 O7 110.47(12) . . ?
O6 P1 C27 107.92(14) . . ?
O5 P1 C27 107.40(13) . . ?
O7 P1 C27 107.30(13) . . ?

loop_
_geom_bond_atom_site_label_1
_geom_bond_atom_site_label_2
_geom_bond_distance
_geom_bond_site_symmetry_2
_geom_bond_publ_flag
C1 N1 1.334(4) . ?
C1 C2 1.438(4) . ?
C1 H1 0.9300 . ?
C2 C3 1.372(4) . ?
C2 H2 0.9300 . ?
C3 C4 1.394(4) . ?
C3 H3 0.9300 . ?
C4 C12 1.389(3) . ?
C4 C5 1.390(4) . ?
C5 C6 1.378(4) . ?
C5 H5 0.9300 . ?
C6 C7 1.390(4) . ?
C6 H6 0.9300 . ?
C7 C11 1.389(4) . ?
C7 C8 1.421(4) . ?
C8 C9 1.318(4) . ?
C8 H8 0.9300 . ?
C9 C10 1.461(4) . ?
C9 H9 0.9300 . ?
C10 N2 1.329(3) . ?
C10 H10 0.9300 . ?
C11 N2 1.346(3) . ?
C11 C12 1.416(4) . ?
C12 N1 1.337(4) . ?
C13 O1 1.236(3) . ?
C13 O2 1.261(3) . ?
C13 C14 1.484(4) . ?
C14 C15 1.378(4) . ?
C14 C19 1.391(4) . ?
C15 C16 1.439(4) . ?
C15 H15 0.9300 . ?
C16 C17 1.309(4) . ?
C16 H16 0.9300 . ?
C17 C18 1.337(4) . ?
C17 H17 0.9300 . ?
C18 C19 1.418(4) . ?
C18 H18 0.9300 . ?
C19 H19 0.9300 . ?
C20 O4 1.238(3) . ?
C20 O3 1.245(3) . ?
C20 C21 1.442(4) . ?
C21 C22 1.371(4) . ?
C21 C26 1.393(5) . ?
C22 C23 1.397(4) . ?
C22 H22 0.9300 . ?
C23 C24 1.379(5) . ?
C23 H23 0.9300 . ?
C24 C25 1.387(4) . ?
C24 H24 0.9300 . ?
C25 C26 1.395(4) . ?
C25 H25 0.9300 . ?
C26 H26 0.9300 . ?
C27 C28 1.500(4) . ?
C27 C32 1.503(4) . ?
C27 P1 1.794(3) . ?
C27 H27 0.9800 . ?
C28 C29 1.516(4) . ?
C28 H28A 0.9700 . ?
C28 H28B 0.9700 . ?
C29 C30 1.497(4) . ?
C29 H29A 0.9700 . ?
C29 H29B 0.9700 . ?
C30 C31 1.510(4) . ?
C30 H30A 0.9700 . ?
C30 H30B 0.9700 . ?
C31 C32 1.501(4) . ?
C31 H31A 0.9700 . ?
C31 H31B 0.9700 . ?
C32 H32A 0.9700 . ?
C32 H32B 0.9700 . ?
Cr1 O8 1.914(2) 3_565 ?
Cr1 O8 1.931(2) . ?
Cr1 O2 1.939(2) . ?
Cr1 O3 1.958(2) . ?
Cr1 O5 2.080(2) . ?
Cr1 O6 2.102(2) 3_565 ?
Cr1 Cr1 2.8480(18) 3_565 ?
Cr1 Mn1 2.8480(18) 3_565 ?
Cr2 O8 1.832(2) . ?
Cr2 O7 1.874(2) . ?
Cr2 N2 2.057(3) . ?
Cr2 N1 2.088(2) . ?
Cr2 O1 2.165(2) . ?
Cr2 O4 2.170(2) 3_565 ?
O4 Mn2 2.170(2) 3_565 ?
O4 Cr2 2.170(2) 3_565 ?
O5 P1 1.532(2) . ?
O6 P1 1.509(2) . ?
O6 Mn1 2.102(2) 3_565 ?
O6 Cr1 2.102(2) 3_565 ?
O7 P1 1.5492(19) . ?
O8 Mn1 1.914(2) 3_565 ?
O8 Cr1 1.914(2) 3_565 ?
O1W H1WA 0.8499 . ?
O1W H1WB 0.8495 . ?
O2W H2WA 0.8504 . ?
O2W H2WB 0.8495 . ?
O3W H3WA 0.8501 . ?
O3W H3WB 0.8500 . ?

loop_
_geom_hbond_atom_site_label_D
_geom_hbond_atom_site_label_H
_geom_hbond_atom_site_label_A
_geom_hbond_distance_DH
_geom_hbond_distance_HA
_geom_hbond_distance_DA
_geom_hbond_angle_DHA
_geom_hbond_site_symmetry_A
O1W H1WA O2 0.85 2.50 3.306(3) 159.0 1_655
O1W H1WB O6 0.85 2.35 2.829(3) 116.3 3_665
O2W H2WA O1W 0.85 2.32 2.744(6) 111.0 .
